data_7118595
loop_
_publ_author_name
'Wang, Xuan'
'Lu, Weigang'
'Gu, Zhi-Yuan'
'Wei, Zhangwen'
'Zhou, Hong-Cai'

_publ_section_title
;
 Topology-guided design of an anionic bor-network for photocatalytic
 [Ru(bpy)3](2+) encapsulation.
;
_journal_issue 9
_journal_name_full 'Chemical communications (Cambridge, England)'
_journal_page_first 1926
_journal_page_last 1929
_journal_paper_doi 10.1039/c5cc08614k
_journal_volume 52
_journal_year 2016
_chemical_formula_moiety 'C108 H48 In3 N12 O24'
_chemical_formula_sum 'C108 H48 In3 N12 O24'
_chemical_formula_weight 2242.04
_chemical_melting_point ?
_chemical_name_systematic PCN-99
_space_group_crystal_system cubic
_space_group_IT_number 225
_space_group_name_Hall '-F 4 2 3'
_space_group_name_H-M_alt 'F m -3 m'
_symmetry_space_group_name_Hall '-F 4 2 3'
_symmetry_space_group_name_H-M 'F m -3 m'
_atom_sites_solution_hydrogens geom
_audit_creation_method SHELXL-2014/7
_audit_update_record
;
2015-10-14 deposited with the CCDC.
2015-12-01 downloaded from the CCDC.
;
_cell_angle_alpha 90
_cell_angle_beta 90
_cell_angle_gamma 90
_cell_formula_units_Z 8
_cell_length_a 43.645(3)
_cell_length_b 43.645(3)
_cell_length_c 43.645(3)
_cell_measurement_temperature 110(2)
_cell_volume 83139(10)
_computing_cell_refinement 'SAINT+ ver. (Bruker, 2001)'
_computing_data_collection 'APEX2  (Bruker, 2008)'
_computing_data_reduction 'SAINT+ ver. (Bruker, 2001)'
_computing_publication_material 'SHELXL-2014/7 (Sheldrick, 2014)'
_computing_structure_refinement 'SHELXL-2014/7 (Sheldrick, 2014)'
_computing_structure_solution 'SHELXL-2014/7 (Sheldrick, 2014)'
_diffrn_ambient_temperature 110(2)
_diffrn_measured_fraction_theta_full 0.996
_diffrn_measured_fraction_theta_max 0.996
_diffrn_measurement_device_type 'Bruker SMART APEX II CCD area detector'
_diffrn_measurement_method 'phi and omega scans'
_diffrn_radiation_monochromator graphite
_diffrn_radiation_source 'fine-focus sealed tube'
_diffrn_radiation_type MoK\a
_diffrn_radiation_wavelength 0.71073
_diffrn_reflns_av_R_equivalents 0.1229
_diffrn_reflns_av_unetI/netI 0.0438
_diffrn_reflns_laue_measured_fraction_full 0.996
_diffrn_reflns_laue_measured_fraction_max 0.996
_diffrn_reflns_limit_h_max 50
_diffrn_reflns_limit_h_min -50
_diffrn_reflns_limit_k_max 50
_diffrn_reflns_limit_k_min -50
_diffrn_reflns_limit_l_max 50
_diffrn_reflns_limit_l_min -50
_diffrn_reflns_number 194999
_diffrn_reflns_point_group_measured_fraction_full 0.996
_diffrn_reflns_point_group_measured_fraction_max 0.996
_diffrn_reflns_theta_full 24.611
_diffrn_reflns_theta_max 24.611
_diffrn_reflns_theta_min 1.866
_exptl_absorpt_coefficient_mu 0.185
_exptl_crystal_colour Colorless
_exptl_crystal_density_diffrn 0.358
_exptl_crystal_density_meas ?
_exptl_crystal_description Cube
_exptl_crystal_F_000 8952
_exptl_crystal_size_max 0.050
_exptl_crystal_size_mid 0.050
_exptl_crystal_size_min 0.050
_platon_squeeze_details
;
;
_refine_diff_density_max 0.626
_refine_diff_density_min -3.032
_refine_diff_density_rms 0.080
_refine_ls_extinction_method none
_refine_ls_goodness_of_fit_ref 1.117
_refine_ls_hydrogen_treatment constr
_refine_ls_matrix_type full
_refine_ls_number_parameters 64
_refine_ls_number_reflns 3422
_refine_ls_number_restraints 80
_refine_ls_restrained_S_all 1.291
_refine_ls_R_factor_all 0.1597
_refine_ls_R_factor_gt 0.0987
_refine_ls_shift/su_max 0.000
_refine_ls_shift/su_mean 0.000
_refine_ls_structure_factor_coef Fsqd
_refine_ls_weighting_details 'w=1/[\s^2^(Fo^2^)+(0.2000P)^2^] where P=(Fo^2^+2Fc^2^)/3'
_refine_ls_weighting_scheme calc
_refine_ls_wR_factor_gt 0.2798
_refine_ls_wR_factor_ref 0.3309
_reflns_Friedel_coverage 0.000
_reflns_number_gt 2143
_reflns_number_total 3422
_reflns_threshold_expression 'I > 2\s(I)'
_cod_data_source_file c5cc08614k2.cif
_cod_data_source_block added_by_encifer
_cod_depositor_comments
;
The following automatic conversions were performed:

'_chemical_melting_point' value 'not measured' was changed to '?' -
the value is undefined or not given.

'_exptl_crystal_density_meas' value 'not measured' was changed to '?'
- the value is perceived as not measured.

Automatic conversion script
Id: cif_fix_values 4268 2015-11-12 08:31:59Z antanas 
;
_cod_original_cell_volume 83137(18)
_cod_database_code 7118595
_shelx_shelxl_version_number 2014/7
_shelx_space_group_comment
;
The symmetry employed for this shelxl refinement is uniquely defined
by the following loop, which should always be used as a source of
symmetry information in preference to the above space-group names.
They are only intended as comments.
;
_shelx_estimated_absorpt_t_min 0.991
_shelx_estimated_absorpt_t_max 0.991

loop_
_space_group_symop_operation_xyz
'x, y, z'
'-y, x, z'
'-x, -y, z'
'y, -x, z'
'x, -z, y'
'x, -y, -z'
'x, z, -y'
'z, y, -x'
'-x, y, -z'
'-z, y, x'
'z, x, y'
'y, z, x'
'-y, -z, x'
'z, -x, -y'
'-y, z, -x'
'-z, -x, y'
'-z, x, -y'
'y, -z, -x'
'y, x, -z'
'-y, -x, -z'
'-x, z, y'
'-x, -z, -y'
'z, -y, x'
'-z, -y, -x'
'x, y+1/2, z+1/2'
'-y, x+1/2, z+1/2'
'-x, -y+1/2, z+1/2'
'y, -x+1/2, z+1/2'
'x, -z+1/2, y+1/2'
'x, -y+1/2, -z+1/2'
'x, z+1/2, -y+1/2'
'z, y+1/2, -x+1/2'
'-x, y+1/2, -z+1/2'
'-z, y+1/2, x+1/2'
'z, x+1/2, y+1/2'
'y, z+1/2, x+1/2'
'-y, -z+1/2, x+1/2'
'z, -x+1/2, -y+1/2'
'-y, z+1/2, -x+1/2'
'-z, -x+1/2, y+1/2'
'-z, x+1/2, -y+1/2'
'y, -z+1/2, -x+1/2'
'y, x+1/2, -z+1/2'
'-y, -x+1/2, -z+1/2'
'-x, z+1/2, y+1/2'
'-x, -z+1/2, -y+1/2'
'z, -y+1/2, x+1/2'
'-z, -y+1/2, -x+1/2'
'x+1/2, y, z+1/2'
'-y+1/2, x, z+1/2'
'-x+1/2, -y, z+1/2'
'y+1/2, -x, z+1/2'
'x+1/2, -z, y+1/2'
'x+1/2, -y, -z+1/2'
'x+1/2, z, -y+1/2'
'z+1/2, y, -x+1/2'
'-x+1/2, y, -z+1/2'
'-z+1/2, y, x+1/2'
'z+1/2, x, y+1/2'
'y+1/2, z, x+1/2'
'-y+1/2, -z, x+1/2'
'z+1/2, -x, -y+1/2'
'-y+1/2, z, -x+1/2'
'-z+1/2, -x, y+1/2'
'-z+1/2, x, -y+1/2'
'y+1/2, -z, -x+1/2'
'y+1/2, x, -z+1/2'
'-y+1/2, -x, -z+1/2'
'-x+1/2, z, y+1/2'
'-x+1/2, -z, -y+1/2'
'z+1/2, -y, x+1/2'
'-z+1/2, -y, -x+1/2'
'x+1/2, y+1/2, z'
'-y+1/2, x+1/2, z'
'-x+1/2, -y+1/2, z'
'y+1/2, -x+1/2, z'
'x+1/2, -z+1/2, y'
'x+1/2, -y+1/2, -z'
'x+1/2, z+1/2, -y'
'z+1/2, y+1/2, -x'
'-x+1/2, y+1/2, -z'
'-z+1/2, y+1/2, x'
'z+1/2, x+1/2, y'
'y+1/2, z+1/2, x'
'-y+1/2, -z+1/2, x'
'z+1/2, -x+1/2, -y'
'-y+1/2, z+1/2, -x'
'-z+1/2, -x+1/2, y'
'-z+1/2, x+1/2, -y'
'y+1/2, -z+1/2, -x'
'y+1/2, x+1/2, -z'
'-y+1/2, -x+1/2, -z'
'-x+1/2, z+1/2, y'
'-x+1/2, -z+1/2, -y'
'z+1/2, -y+1/2, x'
'-z+1/2, -y+1/2, -x'
'-x, -y, -z'
'y, -x, -z'
'x, y, -z'
'-y, x, -z'
'-x, z, -y'
'-x, y, z'
'-x, -z, y'
'-z, -y, x'
'x, -y, z'
'z, -y, -x'
'-z, -x, -y'
'-y, -z, -x'
'y, z, -x'
'-z, x, y'
'y, -z, x'
'z, x, -y'
'z, -x, y'
'-y, z, x'
'-y, -x, z'
'y, x, z'
'x, -z, -y'
'x, z, y'
'-z, y, -x'
'z, y, x'
'-x, -y+1/2, -z+1/2'
'y, -x+1/2, -z+1/2'
'x, y+1/2, -z+1/2'
'-y, x+1/2, -z+1/2'
'-x, z+1/2, -y+1/2'
'-x, y+1/2, z+1/2'
'-x, -z+1/2, y+1/2'
'-z, -y+1/2, x+1/2'
'x, -y+1/2, z+1/2'
'z, -y+1/2, -x+1/2'
'-z, -x+1/2, -y+1/2'
'-y, -z+1/2, -x+1/2'
'y, z+1/2, -x+1/2'
'-z, x+1/2, y+1/2'
'y, -z+1/2, x+1/2'
'z, x+1/2, -y+1/2'
'z, -x+1/2, y+1/2'
'-y, z+1/2, x+1/2'
'-y, -x+1/2, z+1/2'
'y, x+1/2, z+1/2'
'x, -z+1/2, -y+1/2'
'x, z+1/2, y+1/2'
'-z, y+1/2, -x+1/2'
'z, y+1/2, x+1/2'
'-x+1/2, -y, -z+1/2'
'y+1/2, -x, -z+1/2'
'x+1/2, y, -z+1/2'
'-y+1/2, x, -z+1/2'
'-x+1/2, z, -y+1/2'
'-x+1/2, y, z+1/2'
'-x+1/2, -z, y+1/2'
'-z+1/2, -y, x+1/2'
'x+1/2, -y, z+1/2'
'z+1/2, -y, -x+1/2'
'-z+1/2, -x, -y+1/2'
'-y+1/2, -z, -x+1/2'
'y+1/2, z, -x+1/2'
'-z+1/2, x, y+1/2'
'y+1/2, -z, x+1/2'
'z+1/2, x, -y+1/2'
'z+1/2, -x, y+1/2'
'-y+1/2, z, x+1/2'
'-y+1/2, -x, z+1/2'
'y+1/2, x, z+1/2'
'x+1/2, -z, -y+1/2'
'x+1/2, z, y+1/2'
'-z+1/2, y, -x+1/2'
'z+1/2, y, x+1/2'
'-x+1/2, -y+1/2, -z'
'y+1/2, -x+1/2, -z'
'x+1/2, y+1/2, -z'
'-y+1/2, x+1/2, -z'
'-x+1/2, z+1/2, -y'
'-x+1/2, y+1/2, z'
'-x+1/2, -z+1/2, y'
'-z+1/2, -y+1/2, x'
'x+1/2, -y+1/2, z'
'z+1/2, -y+1/2, -x'
'-z+1/2, -x+1/2, -y'
'-y+1/2, -z+1/2, -x'
'y+1/2, z+1/2, -x'
'-z+1/2, x+1/2, y'
'y+1/2, -z+1/2, x'
'z+1/2, x+1/2, -y'
'z+1/2, -x+1/2, y'
'-y+1/2, z+1/2, x'
'-y+1/2, -x+1/2, z'
'y+1/2, x+1/2, z'
'x+1/2, -z+1/2, -y'
'x+1/2, z+1/2, y'
'-z+1/2, y+1/2, -x'
'z+1/2, y+1/2, x'

loop_
_atom_site_label
_atom_site_type_symbol
_atom_site_fract_x
_atom_site_fract_y
_atom_site_fract_z
_atom_site_U_iso_or_equiv
_atom_site_adp_type
_atom_site_occupancy
_atom_site_site_symmetry_order
_atom_site_calc_flag
_atom_site_refinement_flags_posn
_atom_site_refinement_flags_adp
_atom_site_refinement_flags_occupancy
_atom_site_disorder_assembly
_atom_site_disorder_group
In1 In 0.2500 0.2500 0.0000 0.0554(5) Uani 1 8 d S T P . .
C7 C 0.32584(8) 0.17416(8) -0.13455(9) 0.115(3) Uani 1 2 d DS T P . .
C8 C 0.35184(8) 0.18655(9) -0.14816(8) 0.122(4) Uani 1 2 d DS T P A .
N1 N 0.36599(16) 0.21056(14) -0.13752(18) 0.132(3) Uani 0.5 1 d D U P A -1
H1 H 0.3824 0.2195 -0.1450 0.158 Uiso 0.5 1 calc R U P A -1
O1 O 0.29576(15) 0.26159(14) -0.02423(14) 0.0668(13) Uani 0.5 1 d D . P B -1
O2 O 0.26782(13) 0.21952(12) -0.03827(12) 0.0668(13) Uani 0.5 1 d D . P B -1
C2 C 0.33808(16) 0.24861(15) -0.06922(17) 0.1062(18) Uani 0.5 1 d D U P A -1
H2 H 0.3422 0.2653 -0.0559 0.127 Uiso 0.5 1 calc R U P A -1
C3 C 0.35654(16) 0.24327(15) -0.09358(18) 0.1062(18) Uani 0.5 1 d D . P A -1
H3 H 0.3736 0.2562 -0.0975 0.127 Uiso 0.5 1 calc R U P A -1
C4 C 0.35021(15) 0.21847(14) -0.11293(14) 0.1062(18) Uani 0.5 1 d D . P A -1
C5 C 0.32522(15) 0.19894(14) -0.10815(13) 0.1062(18) Uani 0.5 1 d D . P A -1
C6 C 0.30684(15) 0.20483(15) -0.08312(15) 0.1062(18) Uani 0.5 1 d D U P A -1
H6 H 0.2898 0.1919 -0.0791 0.127 Uiso 0.5 1 calc R U P A -1
C9 C 0.29018(13) 0.23760(13) -0.03995(12) 0.0668(13) Uani 0.5 1 d D . P B -1
C1 C 0.31265(16) 0.22928(17) -0.06359(15) 0.1062(18) Uani 0.5 1 d D U P . .

loop_
_atom_site_aniso_label
_atom_site_aniso_U_11
_atom_site_aniso_U_22
_atom_site_aniso_U_33
_atom_site_aniso_U_23
_atom_site_aniso_U_13
_atom_site_aniso_U_12
In1 0.0635(6) 0.0635(6) 0.0393(6) 0.000 0.000 -0.0239(4)
C7 0.145(5) 0.145(5) 0.056(5) -0.034(4) 0.034(4) 0.018(8)
C8 0.143(5) 0.079(6) 0.143(5) -0.063(4) 0.001(8) -0.063(4)
N1 0.138(8) 0.117(6) 0.139(8) -0.021(7) 0.012(5) -0.027(7)
O1 0.068(3) 0.084(3) 0.0485(19) -0.0092(17) 0.0093(19) -0.015(2)
O2 0.068(3) 0.084(3) 0.0485(19) -0.0092(17) 0.0093(19) -0.015(2)
C2 0.107(4) 0.098(3) 0.114(4) -0.025(3) 0.013(3) -0.025(3)
C3 0.107(4) 0.098(3) 0.114(4) -0.025(3) 0.013(3) -0.025(3)
C4 0.107(4) 0.098(3) 0.114(4) -0.025(3) 0.013(3) -0.025(3)
C5 0.107(4) 0.098(3) 0.114(4) -0.025(3) 0.013(3) -0.025(3)
C6 0.107(4) 0.098(3) 0.114(4) -0.025(3) 0.013(3) -0.025(3)
C9 0.068(3) 0.084(3) 0.0485(19) -0.0092(17) 0.0093(19) -0.015(2)
C1 0.107(4) 0.098(3) 0.114(4) -0.025(3) 0.013(3) -0.025(3)

loop_
_atom_type_symbol
_atom_type_description
_atom_type_scat_dispersion_real
_atom_type_scat_dispersion_imag
_atom_type_scat_source
C C 0.0033 0.0016 'International Tables Vol C Tables 4.2.6.8 and 6.1.1.4'
H H 0.0000 0.0000 'International Tables Vol C Tables 4.2.6.8 and 6.1.1.4'
N N 0.0061 0.0033 'International Tables Vol C Tables 4.2.6.8 and 6.1.1.4'
O O 0.0106 0.0060 'International Tables Vol C Tables 4.2.6.8 and 6.1.1.4'
In In -0.7276 1.3100 'International Tables Vol C Tables 4.2.6.8 and 6.1.1.4'

loop_
_geom_angle_atom_site_label_1
_geom_angle_atom_site_label_2
_geom_angle_atom_site_label_3
_geom_angle
_geom_angle_site_symmetry_1
_geom_angle_site_symmetry_3
O2 In1 O1 59.81(17) . .
O2 In1 C9 29.72(13) . .
O1 In1 C9 30.09(14) . .
C8 C7 C8 116.9(3) 61_554 .
C8 C7 C5 149.7(3) 61_554 .
C8 C7 C5 93.4(3) . .
N1 C8 C7 123.2(4) . .
N1 C8 C7 113.7(4) . 168_554
C7 C8 C7 123.1(3) . 168_554
C8 N1 C4 104.6(5) . .
C9 O1 In1 84.4(4) . .
C9 O2 In1 86.6(4) . .
C3 C2 C1 120.0(5) . .
C2 C3 C4 119.3(5) . .
N1 C4 C5 111.6(5) . .
N1 C4 C3 126.1(6) . .
C5 C4 C3 122.3(5) . .
C6 C5 C4 117.2(4) . .
C6 C5 C7 135.6(5) . .
C4 C5 C7 107.1(4) . .
C5 C6 C1 121.5(5) . .
O2 C9 O1 129.2(7) . .
O2 C9 C1 113.8(6) . .
O1 C9 C1 117.0(6) . .
O2 C9 In1 63.7(4) . .
O1 C9 In1 65.6(4) . .
C1 C9 In1 177.5(5) . .
C6 C1 C2 119.6(5) . .
C6 C1 C9 119.9(6) . .
C2 C1 C9 119.9(5) . .

loop_
_geom_bond_atom_site_label_1
_geom_bond_atom_site_label_2
_geom_bond_distance
_geom_bond_site_symmetry_2
In1 O2 2.272(6) .
In1 O1 2.316(6) .
In1 C9 2.531(6) .
C7 C8 1.3903(15) 61_554
C7 C8 1.3903(15) .
C7 C5 1.580(5) .
C8 N1 1.302(6) .
C8 C7 1.3903(15) 168_554
N1 C4 1.321(8) .
O1 C9 1.275(6) .
O2 C9 1.257(6) .
C2 C3 1.354(7) .
C2 C1 1.416(7) .
C3 C4 1.401(7) .
C4 C5 1.400(6) .
C5 C6 1.379(6) .
C6 C1 1.389(7) .
C9 C1 1.470(6) .

loop_
_platon_squeeze_void_nr
_platon_squeeze_void_average_x
_platon_squeeze_void_average_y
_platon_squeeze_void_average_z
_platon_squeeze_void_volume
_platon_squeeze_void_count_electrons
_platon_squeeze_void_content
1 -0.006 -0.014 -0.008 65986 14024 ' '
